data_4319315
loop_
_publ_author_name
'Partha Sarathi Mukherjee'
'Tapas Kumar Maji'
'Golam Mostafa'
'Joan Ribas'
'Mohamed Salah El Fallah'
'Nirmalendu Ray Chaudhuri'

_publ_section_title
;
 Observation of Dominant Ferromagnetic Interaction in Fumarate-Bridged 1-D
 Polymer of Cu(II)
;
_journal_name_full 'Inorganic Chemistry'
_journal_page_first 928
_journal_page_last 931
_journal_paper_doi 10.1021/ic000949m
_journal_volume 40
_journal_year 2001
_chemical_compound_source synthesis
_chemical_formula_moiety '(C4 H8 Cu N2 O4), (H2 O)'
_chemical_formula_structural '(C4 H8 Cu N2 O4),(H2 O)'
_chemical_formula_sum 'C16 H40 Cu4 N8 O20'
_chemical_formula_weight 918.76
_chemical_name_systematic
;

 ?

;
_space_group_IT_number 12
_symmetry_cell_setting monoclinic
_symmetry_space_group_name_Hall '-C 2y'
_symmetry_space_group_name_H-M 'C 1 2/m 1'
_cell_angle_alpha 90
_cell_angle_beta 102.39(3)
_cell_angle_gamma 90
_cell_formula_units_Z 4
_cell_length_a 13.955(5)
_cell_length_b 7.330(3)
_cell_length_c 8.927(2)
_cell_measurement_reflns_used 3
_cell_measurement_temperature 293
_cell_measurement_theta_max 15
_cell_measurement_theta_min 7
_cell_volume 891.9(5)
_computing_cell_refinement 'SHELXTL PLUS'
_computing_data_collection 'SHELXTL PLUS'
_computing_data_reduction 'SHELXTL PLUS'
_computing_molecular_graphics 'ZORTEP (Zsolnai, 1995)'
_computing_publication_material 'PLATON (Spek, 1990)'
_computing_structure_refinement 'SHELXL-93 (Sheldrick, 1993)'
_computing_structure_solution 'SHELXS-86 (Sheldrick, 1990)'
_diffrn_ambient_temperature 293
_diffrn_measurement_device_type 'Nicolet R3m/v'
_diffrn_measurement_method \w-scan
_diffrn_radiation_monochromator graphite
_diffrn_radiation_source 'fine-focus sealed tube'
_diffrn_radiation_type 'Mo K\a'
_diffrn_radiation_wavelength 0.71073
_diffrn_reflns_av_R_equivalents 0.0392
_diffrn_reflns_av_sigmaI/netI 0.0296
_diffrn_reflns_limit_h_max 16
_diffrn_reflns_limit_h_min 0
_diffrn_reflns_limit_k_max 8
_diffrn_reflns_limit_k_min 0
_diffrn_reflns_limit_l_max 10
_diffrn_reflns_limit_l_min -10
_diffrn_reflns_number 899
_diffrn_reflns_reduction_process
;

 ?

;
_diffrn_reflns_theta_max 25.01
_diffrn_reflns_theta_min 2.34
_diffrn_standards_interval_count 50
_diffrn_standards_number 3
_exptl_absorpt_coefficient_mu 2.437
_exptl_absorpt_correction_T_max .267
_exptl_absorpt_correction_T_min .222
_exptl_absorpt_correction_type 'psi-scan corrections'
_exptl_absorpt_process_details '(North, Phillips & Mathews, 1968)'
_exptl_crystal_colour blue
_exptl_crystal_density_diffrn 1.711
_exptl_crystal_density_method 'Not Measured'
_exptl_crystal_description paralleopiped
_exptl_crystal_F_000 468
_exptl_crystal_size_max .38
_exptl_crystal_size_mid .35
_exptl_crystal_size_min .30
_refine_diff_density_max 0.943
_refine_diff_density_min -1.226
_refine_diff_density_rms 0.133
_refine_ls_abs_structure_Flack none
_refine_ls_extinction_method none
_refine_ls_goodness_of_fit_ref 1.025
_refine_ls_hydrogen_treatment mixed
_refine_ls_matrix_type fullcycle
_refine_ls_number_constraints none
_refine_ls_number_parameters 77
_refine_ls_number_reflns 853
_refine_ls_number_restraints 0
_refine_ls_restrained_S_all 1.016
_refine_ls_R_factor_all 0.0626
_refine_ls_R_factor_gt 0.0526
_refine_ls_shift/su_max 0.000
_refine_ls_shift/su_mean 0.000
_refine_ls_structure_factor_coef Fsqd
_refine_ls_weighting_details 'w=1/[\s^2^(Fo^2^)+(0.0932P)^2^+7.1035P] where P=(Fo^2^+2Fc^2^)/3'
_refine_ls_weighting_scheme calc
_refine_ls_wR_factor_gt 0.1378
_refine_ls_wR_factor_ref 0.1486
_reflns_number_gt 731
_reflns_number_total 853
_reflns_threshold_expression I>2\\s(I)
_cod_data_source_file ic000949m.cif
_cod_data_source_block Catena[(mu-fumarato)-diamine_copper(II)hydrate]
_cod_depositor_comments
;
The following automatic conversions were performed:

'_symmetry_cell_setting' value 'Monoclinic' changed to 'monoclinic'
according to the built-in table from CIF Core dictionary named
'cif_core.dic' version 2.4.1 from 2010-06-29.

Automatic conversion script
Id: cif_fix_values 1646 2011-03-28 12:23:43Z adriana 

The following automatic conversions were performed:

'_refine_ls_weighting_scheme' value 'calc
w=1/[\s^2^(Fo^2^)+(0.0932P)^2^+7.1035P] where P=(Fo^2^+2Fc^2^)/3' was
changed to 'calc'. New tag '_refine_ls_weighting_details' was
created. The value of the new tag was set to
'w=1/[\s^2^(Fo^2^)+(0.0932P)^2^+7.1035P] where P=(Fo^2^+2Fc^2^)/3'.

Automatic conversion script
Id: cif_fix_values 3143 2015-03-26 13:38:13Z robertas 
;
_cod_original_sg_symbol_H-M 'C 2/m'
_cod_database_code 4319315

loop_
_symmetry_equiv_pos_as_xyz
x,y,z
-x,y,-z
-x,-y,-z
x,-y,z
1/2+x,1/2+y,z
1/2-x,1/2+y,-z
1/2-x,1/2-y,-z
1/2+x,1/2-y,z

loop_
_atom_site_aniso_label
_atom_site_aniso_U_11
_atom_site_aniso_U_22
_atom_site_aniso_U_33
_atom_site_aniso_U_23
_atom_site_aniso_U_13
_atom_site_aniso_U_12
Cu 0.0313(6) 0.0409(6) 0.0150(5) 0.0000 0.0092(4) 0.0000
O1 0.030(3) 0.073(4) 0.021(3) 0.0000 0.009(2) 0.0000
O2 0.038(3) 0.095(6) 0.020(3) 0.0000 0.001(2) 0.0000
O3 0.033(3) 0.054(4) 0.014(2) 0.0000 0.006(2) 0.0000
O4 0.034(3) 0.069(4) 0.026(3) 0.0000 0.014(2) 0.0000
N 0.035(2) 0.046(3) 0.035(3) -0.001(2) 0.011(2) -0.001(2)
C1 0.035(4) 0.049(5) 0.021(4) 0.0000 0.008(3) 0.0000
C2 0.027(4) 0.073(6) 0.020(4) 0.0000 0.010(3) 0.0000
C3 0.031(4) 0.058(5) 0.016(3) 0.0000 0.009(3) 0.0000
C4 0.037(4) 0.036(4) 0.021(4) 0.0000 0.011(3) 0.0000
O51W 0.032(4) 0.100(8) 0.043(5) 0.0000 -0.005(3) 0.0000
O52W 0.027(17) 0.16(5) 0.05(2) 0.0000 0.029(16) 0.0000

loop_
_atom_site_label
_atom_site_type_symbol
_atom_site_thermal_displace_type
_atom_site_fract_x
_atom_site_fract_y
_atom_site_fract_z
_atom_site_occupancy
_atom_site_U_iso_or_equiv
Cu Cu Uani 0.39538(7) 0.00000 0.58067(9) 1.000 0.0284(3)
O1 O Uani 0.3891(4) 0.00000 0.7994(6) 1.000 0.0408(19)
O2 O Uani 0.2279(5) 0.00000 0.7180(6) 1.000 0.052(2)
O3 O Uani 0.4245(4) 0.00000 1.3715(5) 1.000 0.0335(18)
O4 O Uani 0.2621(4) 0.00000 1.2885(6) 1.000 0.0419(19)
N N Uani 0.3812(3) 0.2681(7) 0.5741(5) 1.000 0.0381(16)
C1 C Uani 0.3029(6) 0.00000 0.8232(8) 1.000 0.035(3)
C2 C Uani 0.2920(6) 0.00000 0.9855(8) 1.000 0.039(3)
C3 C Uani 0.3638(6) 0.00000 1.1059(8) 1.000 0.034(2)
C4 C Uani 0.3483(6) 0.00000 1.2658(8) 1.000 0.031(2)
O51W O Uani 0.0424(6) 0.00000 0.7504(10) 0.800 0.060(3)
O52W O Uani 0.017(2) 0.00000 0.906(4) 0.200 0.076(19)
H1N H Uiso 0.4376(9) 0.3193(7) 0.621(4) 1.000 0.0460
H2 H Uiso 0.2285(6) 0.00000 1.0024(8) 1.000 0.0470
H2N H Uiso 0.3341(18) 0.3008(8) 0.622(4) 1.000 0.0460
H3 H Uiso 0.4279(6) 0.00000 1.0913(8) 1.000 0.0410
H3N H Uiso 0.366(3) 0.3049(9) 0.4769(5) 1.000 0.0460
H5A H Uiso 0.06000 0.07310 0.80010 1.000 0.0720

loop_
_atom_type_symbol
_atom_type_description
_atom_type_scat_dispersion_real
_atom_type_scat_dispersion_imag
_atom_type_scat_source
O O 0.0106 0.0060 'International Tables Vol C Tables 4.2.6.8 and 6.1.1.4'
N N 0.0061 0.0033 'International Tables Vol C Tables 4.2.6.8 and 6.1.1.4'
Cu Cu 0.3201 1.2651 'International Tables Vol C Tables 4.2.6.8 and 6.1.1.4'
H H 0.0000 0.0000 'International Tables Vol C Tables 4.2.6.8 and 6.1.1.4'
C C 0.0033 0.0016 'International Tables Vol C Tables 4.2.6.8 and 6.1.1.4'

loop_
_geom_angle_atom_site_label_1
_geom_angle_atom_site_label_2
_geom_angle_atom_site_label_3
_geom_angle
_geom_angle_site_symmetry_1
_geom_angle_site_symmetry_2
_geom_angle_site_symmetry_3
_geom_angle_publ_flag
O1 Cu N 90.23(13) . . . yes
O1 Cu O3 171.0(2) . . 1_554 yes
O1 Cu O3 95.1(2) . . 2_657 yes
O1 Cu N 90.23(13) . . 4_555 yes
O3 Cu N 90.66(13) 1_554 . . yes
O3 Cu N 95.59(13) 2_657 . . yes
N Cu N 168.73(19) . . 4_555 yes
O3 Cu O3 75.90(19) 1_554 . 2_657 yes
O3 Cu N 90.66(13) 1_554 . 4_555 yes
O3 Cu N 95.59(13) 2_657 . 4_555 yes
Cu O1 C1 114.3(5) . . . yes
Cu O3 C4 113.1(5) 1_556 . . yes
Cu O3 C4 142.8(5) 2_657 . . yes
Cu O3 Cu 104.1(2) 1_556 . 2_657 yes
H5A O51W H5A 98.87 . . 4_555 no
H5A O52W H5A 47.30 . . 4_555 no
Cu N H2N 109.5(8) . . . no
H2N N H3N 110(3) . . . no
Cu N H1N 109.4(7) . . . no
H1N N H3N 109(3) . . . no
Cu N H3N 109.4(6) . . . no
H1N N H2N 109(2) . . . no
O1 C1 O2 123.2(7) . . . yes
O2 C1 C2 119.2(8) . . . yes
O1 C1 C2 117.6(7) . . . yes
C1 C2 C3 125.6(8) . . . no
C2 C3 C4 123.1(8) . . . no
O4 C4 C3 119.6(7) . . . yes
O3 C4 C3 116.4(7) . . . yes
O3 C4 O4 124.0(7) . . . yes
C1 C2 H2 117.2(8) . . . no
C3 C2 H2 117.2(9) . . . no
C4 C3 H3 118.4(8) . . . no
C2 C3 H3 118.5(9) . . . no

loop_
_geom_bond_atom_site_label_1
_geom_bond_atom_site_label_2
_geom_bond_distance
_geom_bond_site_symmetry_1
_geom_bond_site_symmetry_2
_geom_bond_publ_flag
Cu O1 1.973(5) . . yes
Cu N 1.975(5) . . yes
Cu O3 1.994(5) . 1_554 yes
Cu O3 2.458(6) . 2_657 yes
O1 C1 1.266(10) . . yes
O2 C1 1.247(10) . . yes
O3 C4 1.261(9) . . yes
O4 C4 1.262(10) . . yes
O51W H5A 0.7053 . . no
O52W H5A 1.3358 . . no
N H1N 0.89(2) . . no
N H2N 0.89(3) . . no
N H3N 0.890(7) . . no
C1 C2 1.489(10) . . no
C2 C3 1.303(11) . . no
C3 C4 1.489(10) . . no
C2 H2 0.930(12) . . no
C3 H3 0.931(12) . . no

loop_
_geom_contact_atom_site_label_1
_geom_contact_atom_site_label_2
_geom_contact_distance
_geom_contact_site_symmetry_1
_geom_contact_site_symmetry_2
_geom_contact_publ_flag
Cu O2 2.863(7) . . no
Cu O4 2.860(6) . 1_554 no
Cu Cu 3.522(2) . 2_656 no
Cu O2 2.863(7) . . no
Cu Cu 3.522(2) . 3_656 no
Cu O4 2.860(6) . 1_554 no
Cu H3 3.400(8) . 2_657 no
Cu H3 3.400(8) . 2_657 no
Cu H2N 3.63(3) . 6_546 no
Cu H2N 3.63(3) . 7_556 no
O1 C3 3.370(10) . 2_657 no
O1 C3 3.370(10) . 2_657 no
O2 N 3.210(7) . 7_556 no
O2 O51W 2.666(11) . . no
O2 O51W 2.666(11) . . no
O2 Cu 2.863(7) . . no
O2 N 3.210(7) . 6_546 no
O2 Cu 2.863(7) . . no
O3 O3 2.762(7) . 3_658 no
O3 O3 2.762(7) . 2_658 no
O4 Cu 2.860(6) . 1_556 no
O4 Cu 2.860(6) . 1_556 no
O4 N 3.073(7) . 6_547 no
O4 N 3.073(7) . 7_557 no
O51W O2 2.666(11) . . no
O51W N 2.985(9) . 5_445 no
O51W N 2.985(9) . 8_455 no
O51W O2 2.666(11) . . no
O52W O52W 1.84(5) . . no
O52W O52W 1.84(5) . 2_557 no
O1 H3 2.531(10) . 2_657 no
O1 H3 2.545(9) . . no
O1 H3 2.531(10) . 2_657 no
O1 H3 2.545(9) . . no
O2 H5A 2.6554 . 4_555 no
O2 H3N 2.411(18) . 6_546 no
O2 H2N 2.887(19) . 4_555 no
O2 H5A 2.6554 . . no
O2 H2N 2.887(19) . . no
O2 H3N 2.411(18) . 7_556 no
O4 H2 2.496(9) . . no
O4 H2 2.496(9) . . no
O4 H2N 2.24(2) . 6_547 no
O4 H2N 2.24(2) . 7_557 no
O51W H1N 2.12(2) . 5_445 no
O51W H1N 2.12(2) . 8_455 no
O52W H2 2.89(3) . . no
O52W H2 2.89(3) . . no
O52W H5A 1.3358 . 4_555 no
O52W H5A 1.3358 . . no
O52W H1N 2.87(4) . 8_455 no
O52W H1N 2.87(4) . 5_445 no
N O2 3.210(7) . 6_556 no
N O2 3.210(7) . 7_556 no
N O51W 2.985(9) . 5_555 no
N O51W 2.985(9) . 8_555 no
N O4 3.073(7) . 6_557 no
N O4 3.073(7) . 7_557 no
C3 O1 3.370(10) . 2_657 no
C3 O1 3.370(10) . 2_657 no
C1 H2N 2.93(2) . 4_555 no
C1 H2N 2.93(2) . . no
C4 H3N 2.900(8) . 4_556 no
C4 H3N 2.900(8) . 1_556 no
H1N O52W 2.87(4) . 8_555 no
H1N O51W 2.12(2) . 8_555 no
H1N H5A 2.2190 . 8_555 no
H1N O52W 2.87(4) . 5_555 no
H1N O51W 2.12(2) . 5_555 no
H2 O4 2.496(9) . . no
H2 O52W 2.89(3) . . no
H2 O52W 2.89(3) . 4_555 no
H2 O4 2.496(9) . . no
H2N C1 2.93(2) . . no
H2N O2 2.887(19) . . no
H2N O2 2.887(19) . . no
H2N C1 2.93(2) . . no
H2N Cu 3.63(3) . 7_556 no
H2N O4 2.24(2) . 7_557 no
H2N O4 2.24(2) . 6_557 no
H2N Cu 3.63(3) . 6_556 no
H3 Cu 3.400(8) . 2_657 no
H3 O1 2.531(10) . 2_657 no
H3 O1 2.545(9) . . no
H3 Cu 3.400(8) . 2_657 no
H3 O1 2.545(9) . . no
H3 O1 2.531(10) . 2_657 no
H3N O2 2.411(18) . 6_556 no
H3N O2 2.411(18) . 7_556 no
H3N C4 2.900(8) . 1_554 no
H3N C4 2.900(8) . 1_554 no
H5A O2 2.6554 . . no
H5A O52W 1.3358 . . no
H5A O52W 1.3358 . 4_555 no
H5A H1N 2.2190 . 8_455 no
H5A O2 2.6554 . . no

loop_
_geom_hbond_atom_site_label_D
_geom_hbond_atom_site_label_H
_geom_hbond_atom_site_label_A
_geom_hbond_distance_DH
_geom_hbond_distance_HA
_geom_hbond_distance_DA
_geom_hbond_angle_DHA
_geom_hbond_site_symmetry_A
_geom_hbond_publ_flag
N H1N O51W 0.89(2) 2.12(2) 2.985(9) 162.7(13) 5_555 yes
N H1N O51W 0.89(2) 2.12(2) 2.985(9) 162.7(13) 8_555 yes
N H2N O4 0.89(3) 2.24(2) 3.073(7) 155.0(12) 6_557 yes
N H2N O4 0.89(3) 2.24(2) 3.073(7) 155.0(12) 7_557 yes
N H3N O2 0.890(7) 2.411(18) 3.210(7) 150(3) 6_556 yes
N H3N O2 0.890(7) 2.411(18) 3.210(7) 150(3) 7_556 yes
C2 H2 O4 0.930(12) 2.496(9) 2.824(9) 100.9(7) . yes
C2 H2 O4 0.930(12) 2.496(9) 2.824(9) 100.9(7) . yes
C3 H3 O1 0.931(12) 2.531(10) 3.370(10) 150.0(7) 2_657 yes
C3 H3 O1 0.931(12) 2.531(10) 3.370(10) 150.0(7) 2_657 yes

loop_
_geom_torsion_atom_site_label_1
_geom_torsion_atom_site_label_2
_geom_torsion_atom_site_label_3
_geom_torsion_atom_site_label_4
_geom_torsion
_geom_torsion_site_symmetry_1
_geom_torsion_site_symmetry_2
_geom_torsion_site_symmetry_3
_geom_torsion_site_symmetry_4
_geom_torsion_publ_flag
N Cu O1 C1 84.37(13) . . . . no
O3 Cu N H3N 100(3) 2_657 . . . no
O1 Cu N H2N -45(2) . . . . no
O1 Cu N H3N -165(3) . . . . no
O3 Cu N H1N -96(2) 1_554 . . . no
O3 Cu N H2N 144(2) 1_554 . . . no
O3 Cu N H3N 24(3) 1_554 . . . no
O3 Cu N H1N -20(2) 2_657 . . . no
O1 Cu N H1N 75(2) . . . . no
O3 Cu N H2N -140(2) 2_657 . . . no
Cu O1 C1 O2 0.00(3) . . . . no
Cu O1 C1 C2 -180.00(3) . . . . no
O2 C1 C2 C3 -180.00(3) . . . . no
O1 C1 C2 C3 0.00(3) . . . . no
C1 C2 C3 C4 -180.00(3) . . . . no
C2 C3 C4 O4 0.00(3) . . . . no
C2 C3 C4 O3 180.00(3) . . . . no
